data_2229190
loop_
_publ_author_name
'Saeed, Sohail'
'Jasinski, Jerry P.'
'Butcher, Ray J.'

_publ_section_title
;
 <i>N</i>-(4-Bromophenyl)-4-nitrobenzamide
;
_journal_coeditor_code PV2370
_journal_issue 2
_journal_name_full 'Acta Crystallographica Section E'
_journal_page_first o279
_journal_paper_doi 10.1107/S1600536811000122
_journal_volume 67
_journal_year 2011
_chemical_formula_iupac 'C13 H9 Br N2 O3'
_chemical_formula_moiety 'C13 H9 Br N2 O3'
_chemical_formula_sum 'C13 H9 Br N2 O3'
_chemical_formula_weight 321.13
_chemical_name_systematic
;
<i>N</i>-(4-Bromophenyl)-4-nitrobenzamide
;
_space_group_IT_number 14
_symmetry_cell_setting monoclinic
_symmetry_space_group_name_Hall '-P 2ybc'
_symmetry_space_group_name_H-M 'P 1 21/c 1'
_atom_sites_solution_hydrogens geom
_atom_sites_solution_primary direct
_atom_sites_solution_secondary difmap
_cell_angle_alpha 90.00
_cell_angle_beta 96.0333(11)
_cell_angle_gamma 90.00
_cell_formula_units_Z 4
_cell_length_a 4.57903(6)
_cell_length_b 12.92579(15)
_cell_length_c 20.5614(3)
_cell_measurement_reflns_used 7736
_cell_measurement_temperature 123(2)
_cell_measurement_theta_max 73.8650
_cell_measurement_theta_min 5.5124
_cell_volume 1210.24(3)
_computing_cell_refinement '<i>CrysAlis RED</i> (Oxford Diffraction, 2007)'
_computing_data_collection '<i>CrysAlis PRO</i> (Oxford Diffraction, 2007)'
_computing_data_reduction '<i>CrysAlis RED</i> (Oxford Diffraction, 2007)'
_computing_molecular_graphics '<i>SHELXTL</i> (Sheldrick, 2008)'
_computing_publication_material '<i>PLATON</i> (Spek, 2009)'
_computing_structure_refinement '<i>SHELXL97</i> (Sheldrick, 2008)'
_computing_structure_solution '<i>SHELXS97</i> (Sheldrick, 2008)'
_diffrn_ambient_temperature 123(2)
_diffrn_detector_area_resol_mean 10.5081
_diffrn_measured_fraction_theta_full 0.999
_diffrn_measured_fraction_theta_max 0.987
_diffrn_measurement_device_type 'Oxford Diffraction Xcalibur Ruby Gemini'
_diffrn_measurement_method \w
_diffrn_radiation_monochromator graphite
_diffrn_radiation_source 'Enhance (Cu) X-ray Source'
_diffrn_radiation_type CuK\a
_diffrn_radiation_wavelength 1.54184
_diffrn_reflns_av_R_equivalents 0.0250
_diffrn_reflns_av_sigmaI/netI 0.0152
_diffrn_reflns_limit_h_max 5
_diffrn_reflns_limit_h_min -5
_diffrn_reflns_limit_k_max 15
_diffrn_reflns_limit_k_min -15
_diffrn_reflns_limit_l_max 25
_diffrn_reflns_limit_l_min -20
_diffrn_reflns_number 8049
_diffrn_reflns_theta_full 67.50
_diffrn_reflns_theta_max 74.03
_diffrn_reflns_theta_min 5.52
_exptl_absorpt_coefficient_mu 4.704
_exptl_absorpt_correction_T_max 1.00000
_exptl_absorpt_correction_T_min 0.48459
_exptl_absorpt_correction_type multi-scan
_exptl_absorpt_process_details
;
(CrysAlis RED; Oxford Diffraction, 2007)
;
_exptl_crystal_colour colorless
_exptl_crystal_density_diffrn 1.762
_exptl_crystal_density_method 'not measured'
_exptl_crystal_description needle
_exptl_crystal_F_000 640
_exptl_crystal_size_max 0.48
_exptl_crystal_size_mid 0.12
_exptl_crystal_size_min 0.07
_refine_diff_density_max 0.516
_refine_diff_density_min -0.292
_refine_ls_extinction_method none
_refine_ls_goodness_of_fit_ref 1.056
_refine_ls_hydrogen_treatment constr
_refine_ls_matrix_type full
_refine_ls_number_parameters 172
_refine_ls_number_reflns 2434
_refine_ls_number_restraints 0
_refine_ls_restrained_S_all 1.056
_refine_ls_R_factor_all 0.0280
_refine_ls_R_factor_gt 0.0271
_refine_ls_shift/su_max 0.002
_refine_ls_shift/su_mean 0.000
_refine_ls_structure_factor_coef Fsqd
_refine_ls_weighting_details 'calc w=1/[\s^2^(Fo^2^)+(0.0496P)^2^+0.6292P] where P=(Fo^2^+2Fc^2^)/3'
_refine_ls_weighting_scheme calc
_refine_ls_wR_factor_gt 0.0738
_refine_ls_wR_factor_ref 0.0746
_reflns_number_gt 2329
_reflns_number_total 2434
_reflns_threshold_expression I>2\s(I)
_cod_data_source_file pv2370.cif
_cod_data_source_block I
_cod_original_sg_symbol_H-M 'P 21/c'
_cod_database_code 2229190
_cod_database_fobs_code 2229190

loop_
_symmetry_equiv_pos_as_xyz
'x, y, z'
'-x, y+1/2, -z+1/2'
'-x, -y, -z'
'x, -y-1/2, z-1/2'

loop_
_atom_site_type_symbol
_atom_site_label
_atom_site_fract_x
_atom_site_fract_y
_atom_site_fract_z
_atom_site_U_iso_or_equiv
_atom_site_adp_type
_atom_site_calc_flag
_atom_site_refinement_flags
_atom_site_occupancy
_atom_site_disorder_assembly
_atom_site_disorder_group
Br Br 0.32019(4) 0.406567(14) 0.541374(10) 0.02940(10) Uani d . 1 . .
O O1 0.3492(3) -0.11877(10) 0.59423(6) 0.0247(3) Uani d . 1 . .
O O2 -0.5374(3) -0.46316(11) 0.76725(7) 0.0345(3) Uani d . 1 . .
O O3 -0.2924(4) -0.55958(11) 0.70717(8) 0.0377(4) Uani d . 1 . .
N N1 -0.0486(3) -0.02526(11) 0.61758(7) 0.0201(3) Uani d . 1 . .
H H1A -0.2223 -0.0300 0.6320 0.024 Uiso calc R 1 . .
N N2 -0.3666(3) -0.47512(12) 0.72579(7) 0.0231(3) Uani d . 1 . .
C C1 0.0405(3) 0.07385(13) 0.59764(8) 0.0182(3) Uani d . 1 . .
C C2 0.2236(4) 0.08785(13) 0.54822(9) 0.0201(3) Uani d . 1 . .
H H2A 0.2927 0.0295 0.5262 0.024 Uiso calc R 1 . .
C C3 0.3048(4) 0.18693(15) 0.53110(8) 0.0219(3) Uani d . 1 . .
H H3A 0.4303 0.1968 0.4976 0.026 Uiso calc R 1 . .
C C4 0.2009(4) 0.27132(13) 0.56336(8) 0.0198(3) Uani d . 1 . .
C C5 0.0130(4) 0.25951(14) 0.61141(9) 0.0239(4) Uani d . 1 . .
H H5A -0.0597 0.3182 0.6324 0.029 Uiso calc R 1 . .
C C6 -0.0673(4) 0.16009(14) 0.62825(9) 0.0230(3) Uani d . 1 . .
H H6A -0.1968 0.1508 0.6610 0.028 Uiso calc R 1 . .
C C7 0.1117(3) -0.11336(13) 0.61622(8) 0.0178(3) Uani d . 1 . .
C C8 -0.0198(3) -0.20704(13) 0.64528(8) 0.0184(3) Uani d . 1 . .
C C9 -0.1905(4) -0.19869(13) 0.69742(8) 0.0200(3) Uani d . 1 . .
H H9A -0.2286 -0.1325 0.7148 0.024 Uiso calc R 1 . .
C C10 -0.3050(4) -0.28705(14) 0.72402(8) 0.0213(3) Uani d . 1 . .
H H10A -0.4215 -0.2822 0.7595 0.026 Uiso calc R 1 . .
C C11 -0.2449(4) -0.38172(14) 0.69751(8) 0.0194(3) Uani d . 1 . .
C C12 -0.0747(4) -0.39293(14) 0.64586(9) 0.0231(4) Uani d . 1 . .
H H12A -0.0373 -0.4593 0.6287 0.028 Uiso calc R 1 . .
C C13 0.0391(4) -0.30400(14) 0.62015(8) 0.0222(3) Uani d . 1 . .
H H13A 0.1581 -0.3094 0.5851 0.027 Uiso calc R 1 . .

loop_
_atom_site_aniso_label
_atom_site_aniso_U_11
_atom_site_aniso_U_22
_atom_site_aniso_U_33
_atom_site_aniso_U_12
_atom_site_aniso_U_13
_atom_site_aniso_U_23
Br 0.03917(15) 0.01765(14) 0.03289(15) -0.00443(7) 0.01082(9) 0.00390(6)
O1 0.0192(6) 0.0241(6) 0.0322(7) 0.0024(5) 0.0095(5) 0.0045(5)
O2 0.0452(8) 0.0239(7) 0.0383(8) -0.0015(6) 0.0233(6) 0.0050(6)
O3 0.0576(10) 0.0158(7) 0.0431(8) 0.0013(6) 0.0210(7) 0.0009(6)
N1 0.0158(6) 0.0194(7) 0.0264(7) -0.0010(5) 0.0077(5) 0.0028(6)
N2 0.0279(7) 0.0197(8) 0.0222(7) 0.0006(6) 0.0048(6) 0.0032(6)
C1 0.0165(7) 0.0188(8) 0.0194(8) -0.0016(6) 0.0019(6) 0.0027(6)
C2 0.0211(8) 0.0190(9) 0.0212(8) -0.0009(6) 0.0065(6) -0.0020(6)
C3 0.0235(8) 0.0211(9) 0.0223(8) -0.0021(6) 0.0077(6) 0.0008(7)
C4 0.0219(8) 0.0152(8) 0.0224(8) -0.0030(6) 0.0025(6) 0.0049(6)
C5 0.0289(8) 0.0199(9) 0.0241(8) 0.0023(7) 0.0079(7) 0.0008(7)
C6 0.0245(8) 0.0231(9) 0.0233(8) 0.0029(7) 0.0110(6) 0.0028(7)
C7 0.0153(7) 0.0199(8) 0.0184(8) -0.0010(6) 0.0026(6) 0.0008(6)
C8 0.0153(7) 0.0202(8) 0.0194(7) 0.0006(6) 0.0012(6) 0.0028(6)
C9 0.0232(8) 0.0157(8) 0.0217(8) 0.0019(6) 0.0050(6) -0.0005(6)
C10 0.0236(8) 0.0209(9) 0.0203(8) 0.0019(6) 0.0065(6) 0.0025(6)
C11 0.0216(8) 0.0171(8) 0.0196(8) 0.0000(6) 0.0022(6) 0.0035(6)
C12 0.0284(9) 0.0174(8) 0.0244(8) 0.0025(7) 0.0075(7) -0.0014(6)
C13 0.0240(8) 0.0220(9) 0.0220(8) 0.0011(6) 0.0091(6) 0.0006(7)

loop_
_atom_type_symbol
_atom_type_description
_atom_type_scat_dispersion_real
_atom_type_scat_dispersion_imag
_atom_type_scat_source
C C 0.0181 0.0091 'International Tables Vol C Tables 4.2.6.8 and 6.1.1.4'
H H 0.0000 0.0000 'International Tables Vol C Tables 4.2.6.8 and 6.1.1.4'
N N 0.0311 0.0180 'International Tables Vol C Tables 4.2.6.8 and 6.1.1.4'
O O 0.0492 0.0322 'International Tables Vol C Tables 4.2.6.8 and 6.1.1.4'
Br Br -0.6763 1.2805 'International Tables Vol C Tables 4.2.6.8 and 6.1.1.4'

loop_
_geom_angle_atom_site_label_1
_geom_angle_atom_site_label_2
_geom_angle_atom_site_label_3
_geom_angle_site_symmetry_1
_geom_angle_site_symmetry_3
_geom_angle
_geom_angle_publ_flag
C7 N1 C1 . . 125.41(14) ?
C7 N1 H1A . . 117.3 ?
C1 N1 H1A . . 117.3 ?
O3 N2 O2 . . 123.49(16) ?
O3 N2 C11 . . 118.72(15) ?
O2 N2 C11 . . 117.79(15) ?
C2 C1 C6 . . 119.53(16) ?
C2 C1 N1 . . 122.74(16) ?
C6 C1 N1 . . 117.71(15) ?
C3 C2 C1 . . 120.10(16) ?
C3 C2 H2A . . 120.0 ?
C1 C2 H2A . . 120.0 ?
C4 C3 C2 . . 119.30(15) ?
C4 C3 H3A . . 120.3 ?
C2 C3 H3A . . 120.3 ?
C5 C4 C3 . . 121.64(16) ?
C5 C4 Br . . 119.13(13) ?
C3 C4 Br . . 119.23(13) ?
C4 C5 C6 . . 118.67(16) ?
C4 C5 H5A . . 120.7 ?
C6 C5 H5A . . 120.7 ?
C5 C6 C1 . . 120.71(16) ?
C5 C6 H6A . . 119.6 ?
C1 C6 H6A . . 119.6 ?
O1 C7 N1 . . 124.04(16) ?
O1 C7 C8 . . 120.64(16) ?
N1 C7 C8 . . 115.31(14) ?
C13 C8 C9 . . 120.04(16) ?
C13 C8 C7 . . 118.42(15) ?
C9 C8 C7 . . 121.52(15) ?
C10 C9 C8 . . 120.17(16) ?
C10 C9 H9A . . 119.9 ?
C8 C9 H9A . . 119.9 ?
C11 C10 C9 . . 118.27(16) ?
C11 C10 H10A . . 120.9 ?
C9 C10 H10A . . 120.9 ?
C10 C11 C12 . . 123.09(16) ?
C10 C11 N2 . . 118.11(15) ?
C12 C11 N2 . . 118.80(16) ?
C13 C12 C11 . . 117.87(17) ?
C13 C12 H12A . . 121.1 ?
C11 C12 H12A . . 121.1 ?
C12 C13 C8 . . 120.55(16) ?
C12 C13 H13A . . 119.7 ?
C8 C13 H13A . . 119.7 ?

loop_
_geom_bond_atom_site_label_1
_geom_bond_atom_site_label_2
_geom_bond_site_symmetry_2
_geom_bond_distance
_geom_bond_publ_flag
Br C4 . 1.9002(17) ?
O1 C7 . 1.223(2) ?
O2 N2 . 1.226(2) ?
O3 N2 . 1.217(2) ?
N1 C7 . 1.357(2) ?
N1 C1 . 1.418(2) ?
N1 H1A . 0.8800 ?
N2 C11 . 1.475(2) ?
C1 C2 . 1.395(2) ?
C1 C6 . 1.396(3) ?
C2 C3 . 1.389(2) ?
C2 H2A . 0.9500 ?
C3 C4 . 1.387(3) ?
C3 H3A . 0.9500 ?
C4 C5 . 1.385(2) ?
C5 C6 . 1.390(3) ?
C5 H5A . 0.9500 ?
C6 H6A . 0.9500 ?
C7 C8 . 1.504(2) ?
C8 C13 . 1.393(2) ?
C8 C9 . 1.396(2) ?
C9 C10 . 1.392(2) ?
C9 H9A . 0.9500 ?
C10 C11 . 1.379(3) ?
C10 H10A . 0.9500 ?
C11 C12 . 1.389(3) ?
C12 C13 . 1.389(3) ?
C12 H12A . 0.9500 ?
C13 H13A . 0.9500 ?

loop_
_geom_hbond_atom_site_label_D
_geom_hbond_atom_site_label_H
_geom_hbond_atom_site_label_A
_geom_hbond_site_symmetry_A
_geom_hbond_distance_DH
_geom_hbond_distance_HA
_geom_hbond_distance_DA
_geom_hbond_angle_DHA
N1 H1A O1 1_455 0.88 2.33 3.0026(18) 133
N1 H1A O2 2_456 0.88 2.59 3.284(2) 136
C3 H3A O1 3_656 0.95 2.45 3.284(2) 146
C5 H5A O3 1_565 0.95 2.52 3.447(2) 166
C6 H6A O2 2_456 0.95 2.49 3.354(2) 151
C9 H9A O2 2_456 0.95 2.48 3.397(2) 162

loop_
_geom_torsion_atom_site_label_1
_geom_torsion_atom_site_label_2
_geom_torsion_atom_site_label_3
_geom_torsion_atom_site_label_4
_geom_torsion_site_symmetry_1
_geom_torsion_site_symmetry_2
_geom_torsion_site_symmetry_3
_geom_torsion_site_symmetry_4
_geom_torsion
_geom_torsion_publ_flag
C7 N1 C1 C2 . . . . 31.0(3) ?
C7 N1 C1 C6 . . . . -150.50(17) ?
C6 C1 C2 C3 . . . . 2.0(3) ?
N1 C1 C2 C3 . . . . -179.60(15) ?
C1 C2 C3 C4 . . . . -0.3(3) ?
C2 C3 C4 C5 . . . . -1.3(3) ?
C2 C3 C4 Br . . . . 178.45(13) ?
C3 C4 C5 C6 . . . . 1.3(3) ?
Br C4 C5 C6 . . . . -178.45(13) ?
C4 C5 C6 C1 . . . . 0.3(3) ?
C2 C1 C6 C5 . . . . -2.0(3) ?
N1 C1 C6 C5 . . . . 179.52(16) ?
C1 N1 C7 O1 . . . . -3.9(3) ?
C1 N1 C7 C8 . . . . 175.02(14) ?
O1 C7 C8 C13 . . . . -31.4(2) ?
N1 C7 C8 C13 . . . . 149.60(16) ?
O1 C7 C8 C9 . . . . 146.78(17) ?
N1 C7 C8 C9 . . . . -32.2(2) ?
C13 C8 C9 C10 . . . . -0.7(2) ?
C7 C8 C9 C10 . . . . -178.88(15) ?
C8 C9 C10 C11 . . . . 0.0(2) ?
C9 C10 C11 C12 . . . . 0.3(3) ?
C9 C10 C11 N2 . . . . -179.98(15) ?
O3 N2 C11 C10 . . . . -173.01(17) ?
O2 N2 C11 C10 . . . . 6.7(2) ?
O3 N2 C11 C12 . . . . 6.7(2) ?
O2 N2 C11 C12 . . . . -173.58(16) ?
C10 C11 C12 C13 . . . . 0.0(3) ?
N2 C11 C12 C13 . . . . -179.68(15) ?
C11 C12 C13 C8 . . . . -0.7(3) ?
C9 C8 C13 C12 . . . . 1.0(2) ?
C7 C8 C13 C12 . . . . 179.28(15) ?

loop_
_cod_related_entry_id
_cod_related_entry_database
_cod_related_entry_code
1 ChemSpider 664078
